data_7015475
loop_
_publ_author_name
'R\"omer, Ren\'e'
'Gradert, Christian'
'Bannwarth, Alexander'
'Peters, Gerhard'
'N\"ather, Christian'
'Tuczek, Felix'

_publ_section_title
;
 One-step synthesis of Mo(0) and W(0) bis(dinitrogen) complexes with
 the linear tetraphosphine ligand prP4: stereoselective formation of
 cis-[M(N2)2(rac-prP4)] and trans-[M(N2)2(meso-prP4)]; M = Mo, W.
;
_journal_issue 13
_journal_name_full 'Dalton transactions (Cambridge, England : 2003)'
_journal_page_first 3229
_journal_page_last 3236
_journal_paper_doi 10.1039/c0dt01646b
_journal_volume 40
_journal_year 2011
_chemical_formula_sum 'C43 H44 Mo N4 P4'
_chemical_formula_weight 836.64
_chemical_name_systematic
;
?
;
_space_group_IT_number 2
_symmetry_cell_setting triclinic
_symmetry_space_group_name_Hall '-P 1'
_symmetry_space_group_name_H-M 'P -1'
_atom_sites_solution_hydrogens geom
_atom_sites_solution_primary direct
_atom_sites_solution_secondary difmap
_audit_creation_method SHELXL-97
_cell_angle_alpha 92.688(11)
_cell_angle_beta 90.529(10)
_cell_angle_gamma 112.629(10)
_cell_formula_units_Z 2
_cell_length_a 9.4885(8)
_cell_length_b 11.4201(11)
_cell_length_c 19.3015(17)
_cell_measurement_reflns_used 8000
_cell_measurement_temperature 170(2)
_cell_measurement_theta_max 22
_cell_measurement_theta_min 14
_cell_volume 1927.5(3)
_computing_structure_refinement 'SHELXL-97 (Sheldrick, 1997)'
_computing_structure_solution 'SHELXS-97 (Sheldrick, 1990)'
_diffrn_ambient_temperature 170(2)
_diffrn_measured_fraction_theta_full 0.958
_diffrn_measured_fraction_theta_max 0.958
_diffrn_measurement_device_type 'STOE IPDS-1'
_diffrn_measurement_method 'Omega scan'
_diffrn_radiation_monochromator graphite
_diffrn_radiation_source 'fine-focus sealed tube'
_diffrn_radiation_type MoK\a
_diffrn_radiation_wavelength 0.71073
_diffrn_reflns_av_R_equivalents 0.0449
_diffrn_reflns_av_sigmaI/netI 0.0565
_diffrn_reflns_limit_h_max 11
_diffrn_reflns_limit_h_min -11
_diffrn_reflns_limit_k_max 14
_diffrn_reflns_limit_k_min -14
_diffrn_reflns_limit_l_max 23
_diffrn_reflns_limit_l_min -23
_diffrn_reflns_number 14373
_diffrn_reflns_theta_full 26.02
_diffrn_reflns_theta_max 26.02
_diffrn_reflns_theta_min 2.15
_diffrn_standards_decay_% none
_diffrn_standards_interval_time 0
_diffrn_standards_number 0
_exptl_absorpt_coefficient_mu 0.544
_exptl_absorpt_correction_type none
_exptl_crystal_density_diffrn 1.442
_exptl_crystal_density_method 'not measured'
_exptl_crystal_description block
_exptl_crystal_F_000 864
_exptl_crystal_size_max 0.3
_exptl_crystal_size_mid 0.1
_exptl_crystal_size_min 0.1
_refine_diff_density_max 2.497
_refine_diff_density_min -1.133
_refine_diff_density_rms 0.150
_refine_ls_extinction_method none
_refine_ls_goodness_of_fit_ref 1.141
_refine_ls_hydrogen_treatment constr
_refine_ls_matrix_type full
_refine_ls_number_parameters 474
_refine_ls_number_reflns 7286
_refine_ls_number_restraints 2
_refine_ls_restrained_S_all 1.142
_refine_ls_R_factor_all 0.0952
_refine_ls_R_factor_gt 0.0725
_refine_ls_shift/su_max 0.000
_refine_ls_shift/su_mean 0.000
_refine_ls_structure_factor_coef Fsqd
_refine_ls_weighting_details 'calc w=1/[\s^2^(Fo^2^)+(0.0462P)^2^+26.8250P] where P=(Fo^2^+2Fc^2^)/3'
_refine_ls_weighting_scheme calc
_refine_ls_wR_factor_gt 0.1884
_refine_ls_wR_factor_ref 0.2007
_reflns_number_gt 5725
_reflns_number_total 7286
_reflns_threshold_expression >2sigma(I)
_cod_data_source_file c0dt01646b.txt
_cod_data_source_block felix65
_cod_original_sg_symbol_H-M P-1
_cod_database_code 7015475

loop_
_symmetry_equiv_pos_as_xyz
'x, y, z'
'-x, -y, -z'

loop_
_atom_site_label
_atom_site_type_symbol
_atom_site_fract_x
_atom_site_fract_y
_atom_site_fract_z
_atom_site_U_iso_or_equiv
_atom_site_adp_type
_atom_site_occupancy
_atom_site_symmetry_multiplicity
_atom_site_calc_flag
_atom_site_refinement_flags
_atom_site_disorder_assembly
_atom_site_disorder_group
Mo1 Mo 0.33341(7) 0.47648(6) 0.74726(3) 0.01284(18) Uani 1 1 d . . .
N1 N 0.1363(8) 0.3880(6) 0.6898(3) 0.0193(14) Uani 1 1 d . . .
N2 N 0.0235(9) 0.3397(7) 0.6617(4) 0.0313(17) Uani 1 1 d . . .
N3 N 0.2139(7) 0.5606(6) 0.8048(3) 0.0181(13) Uani 1 1 d . . .
N4 N 0.1446(9) 0.6036(7) 0.8341(4) 0.0305(17) Uani 1 1 d . . .
P1 P 0.4332(2) 0.66038(18) 0.67374(9) 0.0154(4) Uani 1 1 d . . .
P2 P 0.4824(2) 0.40154(18) 0.66604(9) 0.0162(4) Uani 1 1 d . B .
P3 P 0.5531(2) 0.55774(18) 0.82631(9) 0.0155(4) Uani 1 1 d . B .
P4 P 0.2627(2) 0.30289(18) 0.82627(9) 0.0150(4) Uani 1 1 d . . .
C1 C 0.5889(9) 0.6475(8) 0.6199(4) 0.0230(17) Uani 1 1 d . . .
H1A H 0.6063 0.7030 0.5804 0.028 Uiso 1 1 calc R . .
H1B H 0.6849 0.6748 0.6481 0.028 Uiso 1 1 calc R . .
C2 C 0.5425(10) 0.5106(8) 0.5935(4) 0.0258(18) Uani 1 1 d . . .
H2A H 0.6296 0.5000 0.5701 0.031 Uiso 1 1 calc R . .
H2B H 0.4571 0.4885 0.5591 0.031 Uiso 1 1 calc R . .
C3 C 0.6714(10) 0.4034(9) 0.6906(5) 0.035(2) Uani 1 1 d D . .
H3A H 0.6662 0.3157 0.6818 0.042 Uiso 0.75 1 calc PR A 1
H3B H 0.7447 0.4567 0.6575 0.042 Uiso 0.75 1 calc PR A 1
H3C H 0.6540 0.3262 0.7163 0.042 Uiso 0.25 1 calc PR A 2
H3D H 0.7220 0.3945 0.6472 0.042 Uiso 0.25 1 calc PR A 2
C4 C 0.7413(12) 0.4463(10) 0.7608(5) 0.020(2) Uani 0.75 1 d PD B 1
H4A H 0.8490 0.4547 0.7587 0.024 Uiso 0.75 1 calc PR B 1
H4B H 0.6893 0.3773 0.7920 0.024 Uiso 0.75 1 calc PR B 1
C4' C 0.779(3) 0.510(3) 0.7316(17) 0.047(10) Uiso 0.25 1 d PD B 2
H4C H 0.8234 0.5789 0.6993 0.056 Uiso 0.25 1 calc PR B 2
H4D H 0.8631 0.4839 0.7455 0.056 Uiso 0.25 1 calc PR B 2
C5 C 0.7412(9) 0.5702(9) 0.7954(5) 0.033(2) Uani 1 1 d D . .
H5A H 0.7766 0.6376 0.7618 0.039 Uiso 0.75 1 calc PR B 1
H5B H 0.8152 0.5963 0.8353 0.039 Uiso 0.75 1 calc PR B 1
H5C H 0.8008 0.6624 0.7925 0.039 Uiso 0.25 1 calc PR B 2
H5D H 0.7885 0.5433 0.8343 0.039 Uiso 0.25 1 calc PR B 2
C6 C 0.5320(10) 0.4512(8) 0.8992(4) 0.0242(17) Uani 1 1 d . . .
H6A H 0.6342 0.4570 0.9149 0.029 Uiso 1 1 calc R B .
H6B H 0.4852 0.4798 0.9387 0.029 Uiso 1 1 calc R . .
C7 C 0.4329(9) 0.3132(8) 0.8775(4) 0.0238(17) Uani 1 1 d . B .
H7A H 0.4002 0.2639 0.9194 0.029 Uiso 1 1 calc R . .
H7B H 0.4935 0.2757 0.8495 0.029 Uiso 1 1 calc R . .
C11 C 0.5219(9) 0.8265(7) 0.7086(4) 0.0214(16) Uani 1 1 d . . .
C12 C 0.4527(10) 0.8648(8) 0.7616(5) 0.0288(19) Uani 1 1 d . . .
H12 H 0.3624 0.8054 0.7801 0.035 Uiso 1 1 calc R . .
C13 C 0.5131(11) 0.9909(8) 0.7894(5) 0.034(2) Uani 1 1 d . . .
H13 H 0.4614 1.0171 0.8250 0.041 Uiso 1 1 calc R . .
C14 C 0.6482(11) 1.0769(8) 0.7646(5) 0.036(2) Uani 1 1 d . . .
H14 H 0.6915 1.1617 0.7839 0.043 Uiso 1 1 calc R . .
C15 C 0.7183(11) 1.0375(9) 0.7117(6) 0.044(3) Uani 1 1 d . . .
H15 H 0.8115 1.0950 0.6946 0.053 Uiso 1 1 calc R . .
C16 C 0.6531(11) 0.9136(9) 0.6831(6) 0.041(2) Uani 1 1 d . . .
H16 H 0.7003 0.8888 0.6452 0.049 Uiso 1 1 calc R . .
C21 C 0.2956(9) 0.6716(7) 0.6088(4) 0.0169(15) Uani 1 1 d . . .
C22 C 0.1486(10) 0.6501(8) 0.6293(5) 0.0285(18) Uani 1 1 d . . .
H22 H 0.1235 0.6319 0.6762 0.034 Uiso 1 1 calc R . .
C23 C 0.0376(10) 0.6542(9) 0.5841(5) 0.036(2) Uani 1 1 d . . .
H23 H -0.0616 0.6405 0.6001 0.043 Uiso 1 1 calc R . .
C24 C 0.0713(12) 0.6785(9) 0.5150(5) 0.037(2) Uani 1 1 d . . .
H24 H -0.0045 0.6812 0.4834 0.045 Uiso 1 1 calc R . .
C25 C 0.2152(12) 0.6985(9) 0.4932(4) 0.034(2) Uani 1 1 d . . .
H25 H 0.2385 0.7138 0.4459 0.041 Uiso 1 1 calc R . .
C26 C 0.3275(10) 0.6967(8) 0.5391(4) 0.0256(18) Uani 1 1 d . . .
H26 H 0.4272 0.7127 0.5231 0.031 Uiso 1 1 calc R . .
C31 C 0.3960(9) 0.2514(8) 0.6127(4) 0.0215(16) Uani 1 1 d . . .
C32 C 0.4348(11) 0.1467(8) 0.6154(5) 0.032(2) Uani 1 1 d . B .
H32 H 0.5125 0.1496 0.6476 0.038 Uiso 1 1 calc R . .
C33 C 0.3648(13) 0.0375(9) 0.5728(6) 0.045(3) Uani 1 1 d . . .
H33 H 0.3950 -0.0325 0.5755 0.054 Uiso 1 1 calc R B .
C34 C 0.2498(13) 0.0323(9) 0.5261(5) 0.045(3) Uani 1 1 d . B .
H34 H 0.2025 -0.0410 0.4959 0.054 Uiso 1 1 calc R . .
C35 C 0.2044(11) 0.1324(9) 0.5234(5) 0.037(2) Uani 1 1 d . . .
H35 H 0.1234 0.1267 0.4923 0.044 Uiso 1 1 calc R B .
C36 C 0.2753(10) 0.2419(8) 0.5655(4) 0.0282(18) Uani 1 1 d . B .
H36 H 0.2433 0.3108 0.5628 0.034 Uiso 1 1 calc R . .
C41 C 0.6006(9) 0.7097(7) 0.8766(4) 0.0168(15) Uani 1 1 d . . .
C42 C 0.7311(10) 0.8172(8) 0.8675(5) 0.0274(18) Uani 1 1 d . B .
H42 H 0.8014 0.8139 0.8334 0.033 Uiso 1 1 calc R . .
C43 C 0.7610(12) 0.9281(9) 0.9065(5) 0.038(2) Uani 1 1 d . . .
H43 H 0.8521 1.0000 0.9000 0.045 Uiso 1 1 calc R B .
C44 C 0.6571(13) 0.9355(9) 0.9561(5) 0.040(2) Uani 1 1 d . B .
H44 H 0.6788 1.0116 0.9839 0.048 Uiso 1 1 calc R . .
C45 C 0.5244(12) 0.8326(9) 0.9642(4) 0.034(2) Uani 1 1 d . . .
H45 H 0.4526 0.8378 0.9969 0.041 Uiso 1 1 calc R B .
C46 C 0.4948(10) 0.7211(8) 0.9248(4) 0.0253(17) Uani 1 1 d . B .
H46 H 0.4016 0.6507 0.9302 0.030 Uiso 1 1 calc R . .
C51 C 0.1253(9) 0.3063(7) 0.8928(4) 0.0184(15) Uani 1 1 d . . .
C52 C 0.1574(11) 0.3182(10) 0.9648(4) 0.035(2) Uani 1 1 d . . .
H52 H 0.2534 0.3220 0.9818 0.042 Uiso 1 1 calc R . .
C53 C 0.0489(11) 0.3244(12) 1.0109(5) 0.047(3) Uani 1 1 d . . .
H53 H 0.0722 0.3324 1.0593 0.056 Uiso 1 1 calc R . .
C54 C -0.0907(11) 0.3192(9) 0.9886(5) 0.035(2) Uani 1 1 d . . .
H54 H -0.1630 0.3253 1.0208 0.042 Uiso 1 1 calc R . .
C55 C -0.1247(10) 0.3047(9) 0.9169(5) 0.032(2) Uani 1 1 d . . .
H55 H -0.2221 0.2976 0.9000 0.039 Uiso 1 1 calc R . .
C56 C -0.0155(10) 0.3008(8) 0.8714(4) 0.0253(18) Uani 1 1 d . . .
H56 H -0.0387 0.2940 0.8231 0.030 Uiso 1 1 calc R . .
C61 C 0.1841(9) 0.1308(7) 0.8017(4) 0.0202(16) Uani 1 1 d . . .
C62 C 0.1684(10) 0.0427(8) 0.8515(5) 0.032(2) Uani 1 1 d . . .
H62 H 0.1915 0.0704 0.8989 0.039 Uiso 1 1 calc R . .
C63 C 0.1185(11) -0.0867(9) 0.8319(6) 0.038(2) Uani 1 1 d . . .
H63 H 0.1106 -0.1467 0.8656 0.046 Uiso 1 1 calc R . .
C64 C 0.0807(11) -0.1266(8) 0.7627(6) 0.044(3) Uani 1 1 d . . .
H64 H 0.0479 -0.2143 0.7490 0.052 Uiso 1 1 calc R . .
C65 C 0.0904(11) -0.0404(9) 0.7139(6) 0.039(2) Uani 1 1 d . . .
H65 H 0.0616 -0.0689 0.6669 0.046 Uiso 1 1 calc R . .
C66 C 0.1422(10) 0.0885(8) 0.7330(5) 0.0299(19) Uani 1 1 d . . .
H66 H 0.1490 0.1478 0.6990 0.036 Uiso 1 1 calc R . .

loop_
_atom_site_aniso_label
_atom_site_aniso_U_11
_atom_site_aniso_U_22
_atom_site_aniso_U_33
_atom_site_aniso_U_23
_atom_site_aniso_U_13
_atom_site_aniso_U_12
Mo1 0.0143(3) 0.0174(3) 0.0076(3) 0.0017(2) 0.0020(2) 0.0068(2)
N1 0.027(4) 0.022(3) 0.010(3) 0.006(2) 0.005(3) 0.010(3)
N2 0.027(4) 0.036(4) 0.026(4) 0.003(3) -0.005(3) 0.006(3)
N3 0.022(3) 0.021(3) 0.011(3) 0.005(2) 0.005(3) 0.008(3)
N4 0.035(4) 0.025(4) 0.035(4) 0.007(3) 0.010(3) 0.015(3)
P1 0.0164(10) 0.0200(9) 0.0110(8) 0.0027(7) 0.0030(7) 0.0079(7)
P2 0.0190(10) 0.0221(10) 0.0098(8) -0.0004(7) 0.0011(7) 0.0106(8)
P3 0.0149(10) 0.0190(9) 0.0119(8) -0.0011(7) 0.0018(7) 0.0059(7)
P4 0.0169(10) 0.0181(9) 0.0110(8) 0.0026(7) 0.0016(7) 0.0074(7)
C1 0.021(4) 0.028(4) 0.023(4) 0.007(3) 0.007(3) 0.012(3)
C2 0.030(5) 0.031(4) 0.021(4) 0.004(3) 0.012(3) 0.015(4)
C3 0.024(5) 0.042(5) 0.048(6) -0.016(4) -0.006(4) 0.024(4)
C4 0.021(5) 0.032(6) 0.018(5) -0.002(4) 0.002(4) 0.021(5)
C5 0.011(4) 0.036(5) 0.043(5) -0.022(4) 0.001(4) 0.003(3)
C6 0.023(4) 0.033(4) 0.016(4) 0.006(3) -0.007(3) 0.010(3)
C7 0.023(4) 0.024(4) 0.025(4) 0.008(3) 0.002(3) 0.009(3)
C11 0.024(4) 0.022(4) 0.019(4) 0.001(3) -0.005(3) 0.009(3)
C12 0.026(5) 0.026(4) 0.032(5) 0.004(3) 0.004(4) 0.006(3)
C13 0.042(6) 0.026(5) 0.035(5) -0.003(4) 0.002(4) 0.014(4)
C14 0.031(5) 0.018(4) 0.058(6) -0.001(4) -0.014(4) 0.010(4)
C15 0.023(5) 0.031(5) 0.066(7) 0.003(5) 0.005(5) -0.002(4)
C16 0.035(5) 0.029(5) 0.048(6) -0.001(4) 0.017(5) 0.003(4)
C21 0.025(4) 0.014(3) 0.013(3) 0.000(3) -0.001(3) 0.010(3)
C22 0.020(4) 0.035(5) 0.030(4) 0.006(4) 0.000(3) 0.011(4)
C23 0.015(4) 0.042(5) 0.050(6) 0.011(4) 0.001(4) 0.010(4)
C24 0.039(6) 0.043(6) 0.034(5) -0.003(4) -0.013(4) 0.020(4)
C25 0.051(6) 0.047(6) 0.013(4) -0.003(4) -0.010(4) 0.028(5)
C26 0.035(5) 0.037(5) 0.013(4) -0.001(3) 0.000(3) 0.024(4)
C31 0.025(4) 0.030(4) 0.012(3) 0.002(3) 0.002(3) 0.013(3)
C32 0.046(6) 0.027(4) 0.026(4) -0.003(3) 0.005(4) 0.019(4)
C33 0.060(7) 0.021(5) 0.053(6) -0.005(4) 0.011(5) 0.015(5)
C34 0.055(7) 0.032(5) 0.034(5) -0.015(4) 0.002(5) 0.002(5)
C35 0.033(5) 0.037(5) 0.028(5) -0.009(4) -0.005(4) 0.002(4)
C36 0.033(5) 0.032(5) 0.019(4) 0.004(3) 0.000(3) 0.011(4)
C41 0.020(4) 0.022(4) 0.011(3) -0.002(3) 0.000(3) 0.010(3)
C42 0.025(5) 0.025(4) 0.031(4) -0.003(3) 0.000(4) 0.008(3)
C43 0.041(6) 0.021(4) 0.047(6) -0.004(4) -0.001(4) 0.008(4)
C44 0.057(7) 0.029(5) 0.040(5) -0.011(4) -0.012(5) 0.025(5)
C45 0.053(6) 0.044(5) 0.020(4) -0.004(4) -0.001(4) 0.036(5)
C46 0.029(5) 0.032(4) 0.017(4) -0.001(3) 0.002(3) 0.014(4)
C51 0.021(4) 0.018(4) 0.015(3) 0.004(3) 0.001(3) 0.006(3)
C52 0.023(5) 0.065(7) 0.014(4) 0.002(4) 0.001(3) 0.015(4)
C53 0.030(5) 0.088(8) 0.014(4) -0.004(5) 0.005(4) 0.013(5)
C54 0.031(5) 0.044(5) 0.029(5) -0.002(4) 0.015(4) 0.012(4)
C55 0.023(5) 0.048(6) 0.031(5) 0.008(4) 0.006(4) 0.019(4)
C56 0.027(5) 0.040(5) 0.013(4) 0.004(3) 0.004(3) 0.016(4)
C61 0.020(4) 0.014(4) 0.025(4) 0.002(3) 0.007(3) 0.004(3)
C62 0.024(5) 0.023(4) 0.048(6) 0.012(4) 0.005(4) 0.007(3)
C63 0.033(5) 0.024(5) 0.058(6) 0.011(4) 0.010(5) 0.011(4)
C64 0.032(5) 0.017(4) 0.075(8) -0.001(5) 0.024(5) 0.002(4)
C65 0.032(5) 0.030(5) 0.046(6) -0.011(4) 0.009(4) 0.004(4)
C66 0.030(5) 0.024(4) 0.030(4) 0.000(3) 0.008(4) 0.005(4)

loop_
_atom_type_symbol
_atom_type_description
_atom_type_scat_dispersion_real
_atom_type_scat_dispersion_imag
_atom_type_scat_source
C C 0.0033 0.0016 'International Tables Vol C Tables 4.2.6.8 and 6.1.1.4'
H H 0.0000 0.0000 'International Tables Vol C Tables 4.2.6.8 and 6.1.1.4'
N N 0.0061 0.0033 'International Tables Vol C Tables 4.2.6.8 and 6.1.1.4'
P P 0.1023 0.0942 'International Tables Vol C Tables 4.2.6.8 and 6.1.1.4'
Mo Mo -1.6832 0.6857 'International Tables Vol C Tables 4.2.6.8 and 6.1.1.4'

loop_
_geom_angle_atom_site_label_1
_geom_angle_atom_site_label_2
_geom_angle_atom_site_label_3
_geom_angle
_geom_angle_site_symmetry_1
_geom_angle_site_symmetry_3
_geom_angle_publ_flag
N1 Mo1 N3 86.2(3) . . ?
N1 Mo1 P3 172.02(17) . . ?
N3 Mo1 P3 93.08(19) . . ?
N1 Mo1 P4 91.53(18) . . ?
N3 Mo1 P4 90.14(17) . . ?
P3 Mo1 P4 80.52(7) . . ?
N1 Mo1 P2 92.73(18) . . ?
N3 Mo1 P2 171.22(17) . . ?
P3 Mo1 P2 89.21(7) . . ?
P4 Mo1 P2 98.60(7) . . ?
N1 Mo1 P1 94.70(17) . . ?
N3 Mo1 P1 91.51(17) . . ?
P3 Mo1 P1 93.27(7) . . ?
P4 Mo1 P1 173.65(7) . . ?
P2 Mo1 P1 79.89(6) . . ?
N2 N1 Mo1 175.8(6) . . ?
N4 N3 Mo1 177.3(7) . . ?
C11 P1 C21 101.3(3) . . ?
C11 P1 C1 101.2(4) . . ?
C21 P1 C1 103.3(4) . . ?
C11 P1 Mo1 123.6(3) . . ?
C21 P1 Mo1 115.3(2) . . ?
C1 P1 Mo1 109.6(3) . . ?
C3 P2 C31 102.7(4) . . ?
C3 P2 C2 98.1(4) . . ?
C31 P2 C2 97.6(4) . . ?
C3 P2 Mo1 121.9(3) . . ?
C31 P2 Mo1 122.2(3) . . ?
C2 P2 Mo1 109.2(3) . . ?
C41 P3 C5 102.2(4) . . ?
C41 P3 C6 99.3(3) . . ?
C5 P3 C6 99.9(4) . . ?
C41 P3 Mo1 120.9(3) . . ?
C5 P3 Mo1 119.5(3) . . ?
C6 P3 Mo1 111.4(3) . . ?
C7 P4 C61 99.2(4) . . ?
C7 P4 C51 103.7(4) . . ?
C61 P4 C51 99.5(3) . . ?
C7 P4 Mo1 109.7(3) . . ?
C61 P4 Mo1 126.7(3) . . ?
C51 P4 Mo1 115.0(2) . . ?
C2 C1 P1 108.6(5) . . ?
C1 C2 P2 110.9(5) . . ?
C4' C3 C4 36.0(18) . . ?
C4' C3 P2 120.2(17) . . ?
C4 C3 P2 122.4(7) . . ?
C3 C4 C5 119.8(8) . . ?
C3 C4' C5 124.8(19) . . ?
C4' C5 C4 34.6(17) . . ?
C4' C5 P3 129.2(13) . . ?
C4 C5 P3 113.9(6) . . ?
C7 C6 P3 111.6(5) . . ?
C6 C7 P4 110.9(6) . . ?
C12 C11 C16 118.6(8) . . ?
C12 C11 P1 118.3(6) . . ?
C16 C11 P1 123.1(7) . . ?
C11 C12 C13 121.0(8) . . ?
C14 C13 C12 119.8(9) . . ?
C15 C14 C13 118.9(8) . . ?
C14 C15 C16 120.2(9) . . ?
C11 C16 C15 121.4(9) . . ?
C22 C21 C26 117.1(7) . . ?
C22 C21 P1 118.2(6) . . ?
C26 C21 P1 124.7(6) . . ?
C23 C22 C21 122.3(8) . . ?
C22 C23 C24 119.8(9) . . ?
C25 C24 C23 119.1(8) . . ?
C24 C25 C26 121.0(8) . . ?
C25 C26 C21 120.8(8) . . ?
C32 C31 C36 117.1(8) . . ?
C32 C31 P2 126.3(7) . . ?
C36 C31 P2 116.6(6) . . ?
C31 C32 C33 122.6(9) . . ?
C32 C33 C34 118.9(9) . . ?
C35 C34 C33 120.4(9) . . ?
C34 C35 C36 120.7(10) . . ?
C35 C36 C31 120.3(9) . . ?
C42 C41 C46 117.3(7) . . ?
C42 C41 P3 123.9(6) . . ?
C46 C41 P3 118.7(6) . . ?
C43 C42 C41 121.5(8) . . ?
C42 C43 C44 120.0(9) . . ?
C45 C44 C43 119.7(8) . . ?
C44 C45 C46 120.0(9) . . ?
C45 C46 C41 121.3(8) . . ?
C56 C51 C52 117.3(7) . . ?
C56 C51 P4 118.6(6) . . ?
C52 C51 P4 124.0(6) . . ?
C53 C52 C51 120.0(9) . . ?
C54 C53 C52 121.8(9) . . ?
C53 C54 C55 118.4(8) . . ?
C56 C55 C54 119.4(9) . . ?
C51 C56 C55 123.0(8) . . ?
C66 C61 C62 119.4(8) . . ?
C66 C61 P4 120.2(6) . . ?
C62 C61 P4 120.5(7) . . ?
C61 C62 C63 120.2(9) . . ?
C64 C63 C62 119.4(9) . . ?
C65 C64 C63 120.5(9) . . ?
C64 C65 C66 120.2(10) . . ?
C65 C66 C61 120.2(9) . . ?

loop_
_geom_bond_atom_site_label_1
_geom_bond_atom_site_label_2
_geom_bond_distance
_geom_bond_site_symmetry_2
_geom_bond_publ_flag
Mo1 N1 2.037(7) . ?
Mo1 N3 2.050(6) . ?
Mo1 P3 2.420(2) . ?
Mo1 P4 2.4463(19) . ?
Mo1 P2 2.4566(19) . ?
Mo1 P1 2.469(2) . ?
N1 N2 1.119(10) . ?
N3 N4 1.106(9) . ?
P1 C11 1.844(8) . ?
P1 C21 1.845(8) . ?
P1 C1 1.861(8) . ?
P2 C3 1.843(9) . ?
P2 C31 1.846(8) . ?
P2 C2 1.862(8) . ?
P3 C41 1.841(7) . ?
P3 C5 1.843(8) . ?
P3 C6 1.865(8) . ?
P4 C7 1.847(8) . ?
P4 C61 1.849(8) . ?
P4 C51 1.849(8) . ?
C1 C2 1.513(11) . ?
C3 C4' 1.45(2) . ?
C3 C4 1.478(13) . ?
C4 C5 1.537(12) . ?
C4' C5 1.50(2) . ?
C6 C7 1.527(11) . ?
C11 C12 1.365(12) . ?
C11 C16 1.373(12) . ?
C12 C13 1.405(12) . ?
C13 C14 1.387(14) . ?
C14 C15 1.374(15) . ?
C15 C16 1.391(14) . ?
C21 C22 1.385(11) . ?
C21 C26 1.400(10) . ?
C22 C23 1.378(13) . ?
C23 C24 1.389(14) . ?
C24 C25 1.369(14) . ?
C25 C26 1.386(12) . ?
C31 C32 1.383(12) . ?
C31 C36 1.425(12) . ?
C32 C33 1.389(13) . ?
C33 C34 1.390(16) . ?
C34 C35 1.371(15) . ?
C35 C36 1.386(12) . ?
C41 C42 1.388(11) . ?
C41 C46 1.412(10) . ?
C42 C43 1.372(12) . ?
C43 C44 1.402(14) . ?
C44 C45 1.369(15) . ?
C45 C46 1.382(12) . ?
C51 C56 1.372(12) . ?
C51 C52 1.408(11) . ?
C52 C53 1.387(13) . ?
C53 C54 1.368(15) . ?
C54 C55 1.406(13) . ?
C55 C56 1.375(11) . ?
C61 C66 1.391(12) . ?
C61 C62 1.392(12) . ?
C62 C63 1.399(13) . ?
C63 C64 1.389(16) . ?
C64 C65 1.373(15) . ?
C65 C66 1.391(12) . ?
